data_2011732
loop_
_publ_author_name
'Choi, Ki-Young'
'Sung, Nack-Do'
'Yun, Ki-Seob'
'Park, Young-Soo'
'Kim, Jin-Gyu'
'Suh, Il-Hwan'

_publ_section_title
;Bis[3,6-bis(6-methyl-2-pyridyl)pyridazine-\k^2^<i>N</i>^2^,<i>N</i>^3^]chlorocopper(II)
 perchlorate
;
_journal_issue 1
_journal_name_full 'Acta Crystallographica Section C'
_journal_page_first 47
_journal_page_last 48
_journal_paper_doi 10.1107/S0108270100015171
_journal_volume 57
_journal_year 2001
_chemical_formula_iupac '[Cu (C16 H14 N4)2 Cl] , Cl O4'
_chemical_formula_moiety 'C32 H28 Cl Cu N8 + , Cl O4 -'
_chemical_formula_sum 'C32 H28 Cl2 Cu N8 O4'
_chemical_formula_weight 723.06
_chemical_name_systematic
;
Bis-[3,6-bis(6-methyl-2-pyridyl)pyridazine-\k^2^N^2^,N^3^]chlorocopper(II)
perchlorate
;
_space_group_IT_number 2
_symmetry_cell_setting triclinic
_symmetry_space_group_name_Hall '-P 1'
_symmetry_space_group_name_H-M 'P -1'
_audit_creation_method SHELXL97
_cell_angle_alpha 92.439(8)
_cell_angle_beta 96.573(14)
_cell_angle_gamma 104.249(11)
_cell_formula_units_Z 2
_cell_length_a 7.3928(18)
_cell_length_b 14.1176(11)
_cell_length_c 15.7262(16)
_cell_measurement_reflns_used 25
_cell_measurement_temperature 293(2)
_cell_measurement_theta_max 14.29
_cell_measurement_theta_min 11.43
_cell_volume 1576.1(4)
_computing_cell_refinement 'CAD-4 EXPRESS'
_computing_data_collection 'CAD-4 EXPRESS (Enraf Nonius, 1994)'
_computing_data_reduction 'XCAD-4 (Harms & Wocadlo, 1995)'
_computing_molecular_graphics 'ORTEP3 for Windows (Farrugia, 1997)'
_computing_publication_material 'WinGX (Farrugia, 1999)'
_computing_structure_refinement 'SHELXL97 (Sheldrick, 1997)'
_computing_structure_solution 'SHELXS97 (Sheldrick, 1990)'
_diffrn_ambient_temperature 293(2)
_diffrn_measured_fraction_theta_full .998
_diffrn_measured_fraction_theta_max .998
_diffrn_measurement_device_type 'Enraf Nonius CAD4'
_diffrn_measurement_method 'non-profiled \w/2\q scans'
_diffrn_radiation_monochromator graphite
_diffrn_radiation_source 'fine-focus sealed tube'
_diffrn_radiation_type MoK\a
_diffrn_radiation_wavelength .71073
_diffrn_reflns_av_R_equivalents .041
_diffrn_reflns_av_sigmaI/netI .072
_diffrn_reflns_limit_h_max 8
_diffrn_reflns_limit_h_min -8
_diffrn_reflns_limit_k_max 17
_diffrn_reflns_limit_k_min -17
_diffrn_reflns_limit_l_max 19
_diffrn_reflns_limit_l_min 0
_diffrn_reflns_number 6050
_diffrn_reflns_theta_full 25.47
_diffrn_reflns_theta_max 25.47
_diffrn_reflns_theta_min 2.05
_diffrn_standards_decay_% 8
_diffrn_standards_interval_time 300
_diffrn_standards_number 3
_exptl_absorpt_coefficient_mu .915
_exptl_absorpt_correction_T_max .987
_exptl_absorpt_correction_T_min .666
_exptl_absorpt_correction_type \y-scan
_exptl_absorpt_process_details '(North et al., 1968)'
_exptl_crystal_colour green
_exptl_crystal_density_diffrn 1.524
_exptl_crystal_density_method 'not measured'
_exptl_crystal_description plate
_exptl_crystal_F_000 742
_exptl_crystal_size_max .53
_exptl_crystal_size_mid .25
_exptl_crystal_size_min .01
_refine_diff_density_max .58
_refine_diff_density_min -.38
_refine_ls_extinction_method none
_refine_ls_goodness_of_fit_ref 1.019
_refine_ls_hydrogen_treatment constr
_refine_ls_matrix_type full
_refine_ls_number_parameters 424
_refine_ls_number_reflns 5821
_refine_ls_number_restraints 11
_refine_ls_restrained_S_all 1.028
_refine_ls_R_factor_all .107
_refine_ls_R_factor_gt .060
_refine_ls_shift/su_max <0.001
_refine_ls_shift/su_mean .000
_refine_ls_structure_factor_coef Fsqd
_refine_ls_weighting_details 'w = 1/[\s^2^(Fo^2^)+(0.0632P)^2^+1.2920P] where P=(Fo^2^+2Fc^2^)/3'
_refine_ls_weighting_scheme calc
_refine_ls_wR_factor_ref .153
_reflns_number_gt 3839
_reflns_number_total 5821
_reflns_threshold_expression I>2\s(I)
_cod_data_source_file oa1109.cif
_cod_data_source_block I
_cod_depositor_comments
;
The following automatic conversions were performed:
'_symmetry_cell_setting' value 'Triclinic' changed to 'triclinic'
according to '/home/saulius/struct/CIF-dictionaries/cif_core.dic'
dictionary named 'cif_core.dic' version 2.4.1 from 2010-06-29.

Automatic conversion script
Id: cif_fix_enum 1527 2010-12-29 10:47:43Z saulius 

The following automatic conversions were performed:

'_symmetry_cell_setting' value 'Triclinic' changed to 'triclinic'
according to /home/saulius/struct/CIF-dictionaries/cif_core.dic
dictionary named 'cif_core.dic' version 2.4.1 from 2010-06-29.

Automatic conversion script
Id: cif_fix_values 1715 2011-07-08 13:25:40Z adriana 

The following automatic conversions were performed:

'_refine_ls_weighting_scheme' value 'calc w =
1/[\s^2^(Fo^2^)+(0.0632P)^2^+1.2920P] where P=(Fo^2^+2Fc^2^)/3' was
changed to 'calc'. New tag '_refine_ls_weighting_details' was
created. The value of the new tag was set to 'w =
1/[\s^2^(Fo^2^)+(0.0632P)^2^+1.2920P] where P=(Fo^2^+2Fc^2^)/3'.

Automatic conversion script
Id: cif_fix_values 3143 2015-03-26 13:38:13Z robertas 
;
_cod_database_code 2011732
_cod_database_fobs_code 2011732

loop_
_symmetry_equiv_pos_as_xyz
'x, y, z'
'-x, -y, -z'

loop_
_atom_site_label
_atom_site_fract_x
_atom_site_fract_y
_atom_site_fract_z
_atom_site_U_iso_or_equiv
_atom_site_adp_type
_atom_site_calc_flag
_atom_site_refinement_flags
_atom_site_occupancy
_atom_site_disorder_assembly
_atom_site_disorder_group
_atom_site_type_symbol
Cu -.01526(9) .91042(4) .27180(4) .0395(2) Uani d . 1 . . Cu
Cl1 .2838(2) .90723(11) .32656(9) .0629(4) Uani d . 1 . . Cl
N1 -.5880(6) .6905(3) .5378(3) .0506(11) Uani d . 1 . . N
N2 -.3221(6) .8009(3) .3762(2) .0409(9) Uani d . 1 . . N
N3 -.2151(5) .8878(3) .3604(2) .0367(9) Uani d . 1 . . N
N4 .0241(6) 1.0495(3) .3231(2) .0399(9) Uani d . 1 . . N
N5 -.0771(5) .7750(3) .2113(2) .0382(9) Uani d . 1 . . N
N6 -.1245(5) .9401(3) .1529(2) .0385(9) Uani d . 1 . . N
N7 -.1575(6) 1.0272(3) .1356(2) .0415(10) Uani d . 1 . . N
N8 -.3086(5) 1.1505(3) -.0428(2) .0418(10) Uani d . 1 . . N
C1 -.7454(9) .5994(5) .6468(4) .081(2) Uani d . 1 . . C
HC1A -.8193 .5347 .6538 .121 Uiso calc R 1 . . H
HC1B -.8174 .6461 .6561 .121 Uiso calc R 1 . . H
HC1C -.6334 .6145 .6875 .121 Uiso calc R 1 . . H
C2 -.6922(7) .6040(4) .5572(4) .0554(14) Uani d . 1 . . C
C3 -.7405(9) .5222(5) .4987(4) .0682(17) Uani d . 1 . . C
HC3 -.8122 .4628 .5134 .082 Uiso calc R 1 . . H
C4 -.6816(8) .5302(4) .4199(4) .0649(16) Uani d . 1 . . C
HC4 -.7152 .4764 .3799 .078 Uiso calc R 1 . . H
C5 -.5720(7) .6182(4) .3991(3) .0510(13) Uani d . 1 . . C
HC5 -.5290 .6247 .3458 .061 Uiso calc R 1 . . H
C6 -.5287(7) .6958(4) .4599(3) .0446(12) Uani d . 1 . . C
C7 -.4147(7) .7943(3) .4451(3) .0392(11) Uani d . 1 . . C
C8 -.4004(7) .8763(4) .5011(3) .0453(12) Uani d . 1 . . C
HC8 -.4620 .8703 .5497 .054 Uiso calc R 1 . . H
C9 -.2963(7) .9638(4) .4837(3) .0428(12) Uani d . 1 . . C
HC9 -.2861 1.0196 .5193 .051 Uiso calc R 1 . . H
C10 -.2036(6) .9688(3) .4106(3) .0376(11) Uani d . 1 . . C
C11 -.0826(7) 1.0597(3) .3853(3) .0409(11) Uani d . 1 . . C
C12 -.0760(8) 1.1501(4) .4248(4) .0568(15) Uani d . 1 . . C
HC12 -.1506 1.1558 .4676 .068 Uiso calc R 1 . . H
C13 .0438(9) 1.2314(4) .3990(4) .0712(18) Uani d . 1 . . C
HC13 .0498 1.2932 .4240 .085 Uiso calc R 1 . . H
C14 .1542(9) 1.2219(4) .3368(4) .0633(16) Uani d . 1 . . C
HC14 .2356 1.2769 .3195 .076 Uiso calc R 1 . . H
C15 .1440(8) 1.1293(4) .2997(3) .0504(13) Uani d . 1 . . C
C16 .2691(9) 1.1184(4) .2339(4) .0723(18) Uani d . 1 . . C
H16A .2459 1.0504 .2149 .108 Uiso calc R 1 . . H
H16B .3982 1.1426 .2586 .108 Uiso calc R 1 . . H
H16C .2438 1.1551 .1860 .108 Uiso calc R 1 . . H
C17 -.0121(9) .6899(4) .3402(3) .0664(17) Uani d . 1 . . C
H17A -.0036 .7533 .3674 .100 Uiso calc R 1 . . H
H17B .1063 .6735 .3525 .100 Uiso calc R 1 . . H
H17C -.1088 .6419 .3617 .100 Uiso calc R 1 . . H
C18 -.0590(7) .6915(4) .2452(3) .0445(12) Uani d . 1 . . C
C19 -.0801(8) .6068(4) .1920(4) .0566(15) Uani d . 1 . . C
HC19 -.0660 .5496 .2160 .068 Uiso calc R 1 . . H
C20 -.1211(8) .6070(4) .1055(4) .0591(15) Uani d . 1 . . C
HC20 -.1322 .5508 .0702 .071 Uiso calc R 1 . . H
C21 -.1459(7) .6918(4) .0707(3) .0510(13) Uani d . 1 . . C
HC21 -.1766 .6934 .0118 .061 Uiso calc R 1 . . H
C22 -.1241(6) .7738(3) .1250(3) .0373(11) Uani d . 1 . . C
C23 -.1580(6) .8657(3) .0930(3) .0335(10) Uani d . 1 . . C
C24 -.2265(7) .8769(3) .0084(3) .0403(11) Uani d . 1 . . C
HC24 -.2484 .8259 -.0339 .048 Uiso calc R 1 . . H
C25 -.2600(6) .9646(3) -.0102(3) .0417(11) Uani d . 1 . . C
HC25 -.3057 .9749 -.0657 .050 Uiso calc R 1 . . H
C26 -.2243(6) 1.0397(3) .0559(3) .0376(11) Uani d . 1 . . C
C27 -.2599(6) 1.1370(3) .0401(3) .0397(11) Uani d . 1 . . C
C28 -.2464(8) 1.2068(4) .1057(4) .0598(15) Uani d . 1 . . C
HC28 -.2123 1.1949 .1622 .072 Uiso calc R 1 . . H
C29 -.2845(9) 1.2949(4) .0861(4) .0699(17) Uani d . 1 . . C
HC29 -.2753 1.3437 .1292 .084 Uiso calc R 1 . . H
C30 -.3361(8) 1.3091(4) .0019(4) .0601(15) Uani d . 1 . . C
HC30 -.3649 1.3674 -.0125 .072 Uiso calc R 1 . . H
C31 -.3455(7) 1.2361(4) -.0619(3) .0465(13) Uani d . 1 . . C
C32 -.3994(8) 1.2492(4) -.1552(3) .0579(15) Uani d . 1 . . C
H32A -.4225 1.3128 -.1608 .087 Uiso calc R 1 . . H
H32B -.5113 1.1997 -.1773 .087 Uiso calc R 1 . . H
H32C -.2989 1.2434 -.1871 .087 Uiso calc R 1 . . H
Cl2 .2736(3) .42687(12) .16774(10) .0739(5) Uani d D 1 . . Cl
O1 .332(3) .3423(9) .1464(6) .078(4) Uiso d PDU .54(3) A 1 O
O1' .239(3) .3212(8) .1428(6) .065(5) Uiso d PDU .46(3) A 2 O
O2 .1330(9) .4159(4) .2270(4) .126(2) Uani d D 1 . . O
O3 .4353(10) .4847(6) .2123(5) .178(3) Uani d D 1 . . O
O4 .2007(10) .4683(4) .0971(3) .122(2) Uani d D 1 . . O

loop_
_atom_site_aniso_label
_atom_site_aniso_U_11
_atom_site_aniso_U_22
_atom_site_aniso_U_33
_atom_site_aniso_U_12
_atom_site_aniso_U_13
_atom_site_aniso_U_23
Cu .0486(4) .0422(4) .0309(3) .0176(3) .0045(3) .0043(2)
Cl1 .0584(9) .0857(11) .0490(8) .0379(8) -.0097(7) -.0177(7)
N1 .050(3) .061(3) .046(3) .018(2) .011(2) .012(2)
N2 .047(2) .041(2) .036(2) .013(2) .0082(19) .0026(18)
N3 .042(2) .040(2) .032(2) .0169(19) .0065(17) .0003(17)
N4 .048(2) .041(2) .030(2) .0121(19) -.0022(18) .0050(17)
N5 .039(2) .039(2) .041(2) .0161(18) .0104(18) .0073(18)
N6 .046(2) .037(2) .033(2) .0115(18) .0050(18) .0040(17)
N7 .053(3) .037(2) .035(2) .0152(19) .0010(19) .0044(18)
N8 .040(2) .049(2) .040(2) .0151(19) .0085(18) .0145(19)
C1 .081(5) .097(5) .071(4) .022(4) .030(4) .039(4)
C2 .046(3) .065(4) .060(4) .018(3) .011(3) .022(3)
C3 .062(4) .057(4) .084(5) .008(3) .013(3) .020(3)
C4 .067(4) .051(4) .073(4) .009(3) .004(3) .003(3)
C5 .054(3) .048(3) .052(3) .014(3) .005(3) .006(3)
C6 .043(3) .053(3) .042(3) .019(2) .005(2) .009(2)
C7 .041(3) .041(3) .038(3) .018(2) -.001(2) .004(2)
C8 .046(3) .060(3) .033(3) .020(3) .007(2) -.004(2)
C9 .046(3) .052(3) .033(3) .021(3) .001(2) -.008(2)
C10 .033(3) .043(3) .039(3) .018(2) -.002(2) .000(2)
C11 .043(3) .042(3) .039(3) .017(2) -.004(2) .000(2)
C12 .056(4) .043(3) .073(4) .019(3) .003(3) -.008(3)
C13 .083(5) .042(3) .086(5) .019(3) -.005(4) -.007(3)
C14 .076(4) .043(3) .062(4) .001(3) -.003(3) .018(3)
C15 .055(3) .052(3) .040(3) .008(3) -.002(2) .012(2)
C16 .083(5) .066(4) .058(4) -.003(3) .014(3) .011(3)
C17 .094(5) .068(4) .053(3) .043(4) .018(3) .021(3)
C18 .045(3) .044(3) .053(3) .021(2) .016(2) .014(2)
C19 .068(4) .041(3) .067(4) .019(3) .019(3) .018(3)
C20 .072(4) .042(3) .064(4) .015(3) .013(3) -.004(3)
C21 .061(4) .041(3) .050(3) .010(3) .009(3) .002(2)
C22 .032(3) .039(3) .041(3) .008(2) .008(2) .005(2)
C23 .029(2) .040(3) .031(2) .006(2) .0065(19) .001(2)
C24 .045(3) .043(3) .032(2) .010(2) .004(2) -.001(2)
C25 .039(3) .052(3) .033(3) .012(2) .001(2) .005(2)
C26 .035(3) .042(3) .038(3) .010(2) .009(2) .009(2)
C27 .037(3) .046(3) .038(3) .012(2) .006(2) .009(2)
C28 .079(4) .056(3) .046(3) .025(3) -.006(3) .003(3)
C29 .097(5) .054(4) .058(4) .026(3) -.007(3) -.005(3)
C30 .070(4) .044(3) .070(4) .022(3) .004(3) .014(3)
C31 .037(3) .053(3) .053(3) .014(2) .011(2) .020(3)
C32 .064(4) .069(4) .053(3) .031(3) .020(3) .029(3)
Cl2 .1064(14) .0671(10) .0546(9) .0401(10) -.0028(9) .0029(8)
O2 .168(6) .141(5) .101(4) .078(4) .056(4) .024(4)
O3 .134(6) .212(8) .155(6) .021(5) -.044(5) -.045(6)
O4 .211(7) .095(4) .073(3) .070(4) -.002(4) .020(3)

loop_
_atom_type_symbol
_atom_type_description
_atom_type_scat_dispersion_real
_atom_type_scat_dispersion_imag
_atom_type_scat_source
C C .0033 .0016 'International Tables Vol C Tables 4.2.6.8 and 6.1.1.4'
H H .0000 .0000 'International Tables Vol C Tables 4.2.6.8 and 6.1.1.4'
Cl Cl .1484 .1585 'International Tables Vol C Tables 4.2.6.8 and 6.1.1.4'
Cu Cu .3201 1.2651 'International Tables Vol C Tables 4.2.6.8 and 6.1.1.4'
N N .0061 .0033 'International Tables Vol C Tables 4.2.6.8 and 6.1.1.4'
O O .0106 .0060 'International Tables Vol C Tables 4.2.6.8 and 6.1.1.4'

loop_
_geom_angle_atom_site_label_1
_geom_angle_atom_site_label_2
_geom_angle_atom_site_label_3
_geom_angle
_geom_angle_publ_flag
N5 Cu N4 173.63(15) y
N5 Cu N6 80.37(15) y
N4 Cu N6 93.88(14) y
N5 Cu N3 100.18(15) y
N4 Cu N3 79.46(15) y
N6 Cu N3 112.91(15) y
N5 Cu Cl1 94.40(11) y
N4 Cu Cl1 91.47(12) y
N6 Cu Cl1 131.55(12) y
N3 Cu Cl1 115.41(11) y
C2 N1 C6 117.8(5) ?
N3 N2 C7 119.2(4) ?
N2 N3 C10 121.2(4) ?
N2 N3 Cu 125.4(3) ?
C10 N3 Cu 112.6(3) ?
C15 N4 C11 119.2(4) ?
C15 N4 Cu 125.6(3) ?
C11 N4 Cu 115.2(3) ?
C18 N5 C22 118.6(4) ?
C18 N5 Cu 127.5(3) ?
C22 N5 Cu 113.6(3) ?
C23 N6 N7 122.3(4) ?
C23 N6 Cu 114.4(3) ?
N7 N6 Cu 123.3(3) ?
C26 N7 N6 118.6(4) ?
C31 N8 C27 118.3(4) ?
N1 C2 C3 121.6(5) ?
N1 C2 C1 116.2(5) ?
C3 C2 C1 122.1(5) ?
C4 C3 C2 119.3(6) ?
C3 C4 C5 120.0(6) ?
C6 C5 C4 117.6(5) ?
N1 C6 C5 123.6(5) ?
N1 C6 C7 113.5(4) ?
C5 C6 C7 122.9(5) ?
N2 C7 C8 121.4(4) ?
N2 C7 C6 116.7(4) ?
C8 C7 C6 121.9(4) ?
C9 C8 C7 119.0(5) ?
C8 C9 C10 118.4(4) ?
N3 C10 C9 120.7(4) ?
N3 C10 C11 115.6(4) ?
C9 C10 C11 123.7(4) ?
N4 C11 C12 122.2(5) ?
N4 C11 C10 116.3(4) ?
C12 C11 C10 121.6(5) ?
C13 C12 C11 118.1(6) ?
C14 C13 C12 120.3(6) ?
C13 C14 C15 119.4(5) ?
N4 C15 C14 120.8(5) ?
N4 C15 C16 119.7(5) ?
C14 C15 C16 119.5(5) ?
N5 C18 C19 120.3(5) ?
N5 C18 C17 119.9(4) ?
C19 C18 C17 119.9(4) ?
C20 C19 C18 120.7(5) ?
C19 C20 C21 119.2(5) ?
C22 C21 C20 118.5(5) ?
N5 C22 C21 122.7(4) ?
N5 C22 C23 115.7(4) ?
C21 C22 C23 121.6(4) ?
N6 C23 C24 120.4(4) ?
N6 C23 C22 114.7(4) ?
C24 C23 C22 124.9(4) ?
C25 C24 C23 118.0(4) ?
C24 C25 C26 118.9(4) ?
N7 C26 C25 121.8(4) ?
N7 C26 C27 116.6(4) ?
C25 C26 C27 121.6(4) ?
N8 C27 C28 123.0(4) ?
N8 C27 C26 114.9(4) ?
C28 C27 C26 122.0(4) ?
C27 C28 C29 118.8(5) ?
C30 C29 C28 118.7(5) ?
C29 C30 C31 119.9(5) ?
N8 C31 C30 121.3(5) ?
N8 C31 C32 117.1(5) ?
C30 C31 C32 121.6(5) ?
O3 Cl2 O4 114.6(5) ?
O3 Cl2 O1 101.2(9) ?
O4 Cl2 O1 113.8(5) ?
O3 Cl2 O2 105.5(4) ?
O4 Cl2 O2 105.5(4) ?
O1 Cl2 O2 116.2(7) ?
O3 Cl2 O1' 125.5(8) ?
O4 Cl2 O1' 106.3(5) ?
O1 Cl2 O1' 26.7(5) ?
O2 Cl2 O1' 96.0(7) ?

loop_
_geom_bond_atom_site_label_1
_geom_bond_atom_site_label_2
_geom_bond_site_symmetry_2
_geom_bond_distance
_geom_bond_publ_flag
Cu N5 . 2.021(4) y
Cu N4 . 2.030(4) y
Cu N6 . 2.052(4) y
Cu N3 . 2.122(4) y
Cu Cl1 . 2.2912(16) y
N1 C2 . 1.342(7) ?
N1 C6 . 1.348(6) ?
N2 N3 . 1.337(5) ?
N2 C7 . 1.341(6) ?
N3 C10 . 1.341(5) ?
N4 C15 . 1.345(6) ?
N4 C11 . 1.350(6) ?
N5 C18 . 1.344(6) ?
N5 C22 . 1.361(6) ?
N6 C23 . 1.336(5) ?
N6 N7 . 1.344(5) ?
N7 C26 . 1.328(6) ?
N8 C31 . 1.341(6) ?
N8 C27 . 1.346(6) ?
C1 C2 . 1.505(8) ?
C2 C3 . 1.392(8) ?
C3 C4 . 1.361(8) ?
C4 C5 . 1.381(7) ?
C5 C6 . 1.373(7) ?
C6 C7 . 1.482(7) ?
C7 C8 . 1.399(6) ?
C8 C9 . 1.342(7) ?
C9 C10 . 1.400(6) ?
C10 C11 . 1.472(7) ?
C11 C12 . 1.383(7) ?
C12 C13 . 1.374(8) ?
C13 C14 . 1.366(8) ?
C14 C15 . 1.388(7) ?
C15 C16 . 1.492(8) ?
C17 C18 . 1.497(7) ?
C18 C19 . 1.395(7) ?
C19 C20 . 1.360(7) ?
C20 C21 . 1.381(7) ?
C21 C22 . 1.374(6) ?
C22 C23 . 1.478(6) ?
C23 C24 . 1.398(6) ?
C24 C25 . 1.358(6) ?
C25 C26 . 1.407(6) ?
C26 C27 . 1.488(6) ?
C27 C28 . 1.373(7) ?
C28 C29 . 1.381(7) ?
C29 C30 . 1.373(8) ?
C30 C31 . 1.390(7) ?
C31 C32 . 1.508(7) ?
Cl2 O3 . 1.366(6) ?
Cl2 O4 . 1.393(5) ?
Cl2 O1 . 1.405(8) ?
Cl2 O2 . 1.459(5) ?
Cl2 O1' . 1.478(9) ?

loop_
_geom_torsion_atom_site_label_1
_geom_torsion_atom_site_label_2
_geom_torsion_atom_site_label_3
_geom_torsion_atom_site_label_4
_geom_torsion
C7 N2 N3 C10 -2.2(6)
C7 N2 N3 Cu 166.9(3)
N5 Cu N3 N2 9.9(4)
N4 Cu N3 N2 -176.6(4)
N6 Cu N3 N2 93.6(3)
Cl1 Cu N3 N2 -90.0(3)
N5 Cu N3 C10 179.7(3)
N4 Cu N3 C10 -6.7(3)
N6 Cu N3 C10 -96.5(3)
Cl1 Cu N3 C10 79.9(3)
N5 Cu N4 C15 -90.6(15)
N6 Cu N4 C15 -65.3(4)
N3 Cu N4 C15 -177.9(4)
Cl1 Cu N4 C15 66.5(4)
N5 Cu N4 C11 89.0(15)
N6 Cu N4 C11 114.2(3)
N3 Cu N4 C11 1.6(3)
Cl1 Cu N4 C11 -113.9(3)
N4 Cu N5 C18 -150.7(13)
N6 Cu N5 C18 -176.4(4)
N3 Cu N5 C18 -64.6(4)
Cl1 Cu N5 C18 52.2(4)
N4 Cu N5 C22 36.2(16)
N6 Cu N5 C22 10.6(3)
N3 Cu N5 C22 122.4(3)
Cl1 Cu N5 C22 -120.8(3)
N5 Cu N6 C23 -8.2(3)
N4 Cu N6 C23 174.5(3)
N3 Cu N6 C23 -105.3(3)
Cl1 Cu N6 C23 79.1(3)
N5 Cu N6 N7 172.8(4)
N4 Cu N6 N7 -4.5(4)
N3 Cu N6 N7 75.7(4)
Cl1 Cu N6 N7 -99.9(3)
C23 N6 N7 C26 -.6(6)
Cu N6 N7 C26 178.4(3)
C6 N1 C2 C3 -.9(8)
C6 N1 C2 C1 176.3(5)
N1 C2 C3 C4 -.3(9)
C1 C2 C3 C4 -177.3(6)
C2 C3 C4 C5 1.3(9)
C3 C4 C5 C6 -.9(8)
C2 N1 C6 C5 1.2(7)
C2 N1 C6 C7 -179.9(4)
C4 C5 C6 N1 -.3(8)
C4 C5 C6 C7 -179.1(5)
N3 N2 C7 C8 -.5(7)
N3 N2 C7 C6 -179.1(4)
N1 C6 C7 N2 167.9(4)
C5 C6 C7 N2 -13.2(7)
N1 C6 C7 C8 -10.6(7)
C5 C6 C7 C8 168.3(5)
N2 C7 C8 C9 2.2(7)
C6 C7 C8 C9 -179.4(4)
C7 C8 C9 C10 -1.1(7)
N2 N3 C10 C9 3.3(6)
Cu N3 C10 C9 -167.1(3)
N2 N3 C10 C11 -179.3(4)
Cu N3 C10 C11 10.4(5)
C8 C9 C10 N3 -1.6(7)
C8 C9 C10 C11 -178.8(4)
C15 N4 C11 C12 1.5(7)
Cu N4 C11 C12 -178.1(4)
C15 N4 C11 C10 -177.1(4)
Cu N4 C11 C10 3.3(5)
N3 C10 C11 N4 -9.4(6)
C9 C10 C11 N4 167.9(4)
N3 C10 C11 C12 172.0(4)
C9 C10 C11 C12 -10.6(7)
N4 C11 C12 C13 .0(8)
C10 C11 C12 C13 178.5(5)
C11 C12 C13 C14 -.8(9)
C12 C13 C14 C15 .2(9)
C11 N4 C15 C14 -2.1(7)
Cu N4 C15 C14 177.4(4)
C11 N4 C15 C16 177.1(5)
Cu N4 C15 C16 -3.3(7)
C13 C14 C15 N4 1.3(8)
C13 C14 C15 C16 -177.9(5)
C22 N5 C18 C19 2.7(7)
Cu N5 C18 C19 -170.0(4)
C22 N5 C18 C17 -178.5(4)
Cu N5 C18 C17 8.8(7)
N5 C18 C19 C20 -.6(8)
C17 C18 C19 C20 -179.4(5)
C18 C19 C20 C21 -1.5(9)
C19 C20 C21 C22 1.4(8)
C18 N5 C22 C21 -2.8(7)
Cu N5 C22 C21 170.9(4)
C18 N5 C22 C23 174.8(4)
Cu N5 C22 C23 -11.5(5)
C20 C21 C22 N5 .7(8)
C20 C21 C22 C23 -176.8(5)
N7 N6 C23 C24 1.2(7)
Cu N6 C23 C24 -177.8(3)
N7 N6 C23 C22 -176.5(4)
Cu N6 C23 C22 4.5(5)
N5 C22 C23 N6 4.6(6)
C21 C22 C23 N6 -177.7(4)
N5 C22 C23 C24 -173.0(4)
C21 C22 C23 C24 4.7(7)
N6 C23 C24 C25 -.9(7)
C22 C23 C24 C25 176.5(4)
C23 C24 C25 C26 .1(7)
N6 N7 C26 C25 -.3(7)
N6 N7 C26 C27 179.5(4)
C24 C25 C26 N7 .6(7)
C24 C25 C26 C27 -179.3(4)
C31 N8 C27 C28 .0(7)
C31 N8 C27 C26 179.1(4)
N7 C26 C27 N8 173.4(4)
C25 C26 C27 N8 -6.7(6)
N7 C26 C27 C28 -7.5(7)
C25 C26 C27 C28 172.4(5)
N8 C27 C28 C29 .0(9)
C26 C27 C28 C29 -179.0(5)
C27 C28 C29 C30 .6(9)
C28 C29 C30 C31 -1.3(9)
C27 N8 C31 C30 -.7(7)
C27 N8 C31 C32 179.9(4)
C29 C30 C31 N8 1.4(9)
C29 C30 C31 C32 -179.3(5)
